data_7024954
loop_
_publ_author_name
'Wu, Tao'
'Li, Cheng-Hui'
'Li, Yi-Zhi'
'Zhang, Zhao-Gui'
'You, Xiao-Zeng'

_publ_section_title
;
 Synthesis, structure and chiroptical study of chiral macrocyclic imine
 nickel(II) coordination compounds derived from camphor.
;
_journal_issue 13
_journal_name_full 'Dalton transactions (Cambridge, England : 2003)'
_journal_page_first 3227
_journal_page_last 3232
_journal_paper_doi 10.1039/b923326a
_journal_volume 39
_journal_year 2010
_chemical_absolute_configuration unk
_chemical_formula_moiety '2(C24 H40 N4 O4 S2), 0.7(H2 O), 0.3(H O), 0.3(H)'
_chemical_formula_sum 'C48 H82 N8 O9 S4'
_chemical_formula_weight 1043.46
_chemical_name_systematic
;
?
;
_space_group_IT_number 4
_symmetry_cell_setting monoclinic
_symmetry_space_group_name_Hall 'P 2yb'
_symmetry_space_group_name_H-M 'P 1 21 1'
_atom_sites_solution_hydrogens geom
_atom_sites_solution_primary direct
_atom_sites_solution_secondary difmap
_audit_creation_method SHELXL-97
_cell_angle_alpha 90.00
_cell_angle_beta 90.905(2)
_cell_angle_gamma 90.00
_cell_formula_units_Z 2
_cell_length_a 8.9463(11)
_cell_length_b 28.733(3)
_cell_length_c 11.1330(12)
_cell_measurement_reflns_used 4575
_cell_measurement_temperature 291(2)
_cell_measurement_theta_max 24.36
_cell_measurement_theta_min 2.11
_cell_volume 2861.4(6)
_computing_cell_refinement SMART
_computing_data_collection 'SMART (Bruker, 2000)'
_computing_data_reduction 'SAINT (Bruker, 2000)'
_computing_molecular_graphics SHELXTL
_computing_publication_material SHELXTL
_computing_structure_refinement SHELXTL
_computing_structure_solution 'SHELXTL (Bruker, 2000)'
_diffrn_ambient_temperature 291(2)
_diffrn_measured_fraction_theta_full 1.000
_diffrn_measured_fraction_theta_max 1.000
_diffrn_measurement_device_type 'Bruker Smart Aepex CCD'
_diffrn_measurement_method 'phi and omega scans'
_diffrn_radiation_monochromator graphite
_diffrn_radiation_source 'sealed tube'
_diffrn_radiation_type MoK\a
_diffrn_radiation_wavelength 0.71073
_diffrn_reflns_av_R_equivalents 0.0230
_diffrn_reflns_av_sigmaI/netI 0.0279
_diffrn_reflns_limit_h_max 11
_diffrn_reflns_limit_h_min -11
_diffrn_reflns_limit_k_max 35
_diffrn_reflns_limit_k_min -35
_diffrn_reflns_limit_l_max 13
_diffrn_reflns_limit_l_min -13
_diffrn_reflns_number 21142
_diffrn_reflns_theta_full 26.00
_diffrn_reflns_theta_max 26.00
_diffrn_reflns_theta_min 1.42
_exptl_absorpt_coefficient_mu 0.222
_exptl_absorpt_correction_T_max 0.97
_exptl_absorpt_correction_T_min 0.95
_exptl_absorpt_correction_type multi-scan
_exptl_absorpt_process_details 'SADABS; Bruker, 2000'
_exptl_crystal_density_diffrn 1.211
_exptl_crystal_density_method 'not measured'
_exptl_crystal_F_000 1124
_exptl_crystal_size_max 0.24
_exptl_crystal_size_mid 0.15
_exptl_crystal_size_min 0.13
_refine_diff_density_max 0.147
_refine_diff_density_min -0.166
_refine_diff_density_rms 0.032
_refine_ls_abs_structure_details 'Flack H D (1983), Acta Cryst. A39, 876-881'
_refine_ls_abs_structure_Flack 0.09(4)
_refine_ls_extinction_method none
_refine_ls_goodness_of_fit_ref 1.048
_refine_ls_hydrogen_treatment constr
_refine_ls_matrix_type full
_refine_ls_number_parameters 648
_refine_ls_number_reflns 11133
_refine_ls_number_restraints 1
_refine_ls_restrained_S_all 1.048
_refine_ls_R_factor_all 0.0378
_refine_ls_R_factor_gt 0.0344
_refine_ls_shift/su_max 0.000
_refine_ls_shift/su_mean 0.000
_refine_ls_structure_factor_coef Fsqd
_refine_ls_weighting_details 'calc w=1/[\s^2^(Fo^2^)+(0.04P)^2^+0.55P] where P=(Fo^2^+2Fc^2^)/3'
_refine_ls_weighting_scheme calc
_refine_ls_wR_factor_gt 0.0782
_refine_ls_wR_factor_ref 0.0791
_reflns_number_gt 10426
_reflns_number_total 11133
_reflns_threshold_expression >2sigma(I)
_cod_data_source_file b923326a.txt
_cod_data_source_block 80320am
_cod_depositor_comments
;
The following automatic conversions were performed:

'_symmetry_cell_setting' value 'Monoclinic' changed to 'monoclinic'
according to /home/saulius/struct/CIF-dictionaries/cif_core.dic
dictionary named 'cif_core.dic' version 2.4.2 from 2011-04-26.

Automatic conversion script
Id: cif_fix_values 1891 2012-01-12 08:04:46Z andrius 
;
_cod_original_cell_volume 2861.5(6)
_cod_original_sg_symbol_H-M 'P2(1) '
_cod_database_code 7024954

loop_
_symmetry_equiv_pos_as_xyz
'x, y, z'
'-x, y+1/2, -z'

loop_
_atom_site_label
_atom_site_type_symbol
_atom_site_fract_x
_atom_site_fract_y
_atom_site_fract_z
_atom_site_U_iso_or_equiv
_atom_site_adp_type
_atom_site_occupancy
_atom_site_symmetry_multiplicity
_atom_site_calc_flag
_atom_site_refinement_flags
C1 C 0.0882(2) 0.68644(7) 0.4006(2) 0.0325(5) Uani 1 1 d .
C2 C 0.0257(2) 0.65326(7) 0.49224(18) 0.0306(4) Uani 1 1 d .
C3 C -0.1317(2) 0.66866(8) 0.51220(19) 0.0358(5) Uani 1 1 d .
H3A H -0.2015 0.6437 0.4938 0.043 Uiso 1 1 calc R
H3B H -0.1450 0.6783 0.5949 0.043 Uiso 1 1 calc R
C4 C -0.1546(3) 0.70804(9) 0.4300(2) 0.0404(5) Uani 1 1 d .
H4A H -0.2594 0.7151 0.4106 0.049 Uiso 1 1 calc R
C5 C -0.0636(3) 0.74928(9) 0.4845(2) 0.0414(5) Uani 1 1 d .
H5A H -0.0835 0.7780 0.4415 0.050 Uiso 1 1 calc R
H5B H -0.0854 0.7536 0.5689 0.050 Uiso 1 1 calc R
C6 C 0.1001(3) 0.73274(8) 0.4671(2) 0.0387(5) Uani 1 1 d .
H6A H 0.1553 0.7552 0.4202 0.046 Uiso 1 1 calc R
H6B H 0.1506 0.7287 0.5441 0.046 Uiso 1 1 calc R
C7 C -0.0590(3) 0.69465(8) 0.3216(2) 0.0372(5) Uani 1 1 d .
C8 C -0.1109(3) 0.65000(9) 0.2584(2) 0.0424(6) Uani 1 1 d .
H8A H -0.0831 0.6235 0.3064 0.064 Uiso 1 1 calc R
H8B H -0.0646 0.6478 0.1814 0.064 Uiso 1 1 calc R
H8C H -0.2176 0.6507 0.2477 0.064 Uiso 1 1 calc R
C9 C -0.0334(3) 0.73195(9) 0.2226(2) 0.0460(6) Uani 1 1 d .
H9A H 0.0348 0.7200 0.1644 0.069 Uiso 1 1 calc R
H9B H 0.0080 0.7595 0.2586 0.069 Uiso 1 1 calc R
H9C H -0.1270 0.7393 0.1837 0.069 Uiso 1 1 calc R
C10 C 0.2213(2) 0.67175(8) 0.33033(18) 0.0339(4) Uani 1 1 d .
H10A H 0.2303 0.6932 0.2636 0.041 Uiso 1 1 calc R
H10B H 0.1990 0.6414 0.2963 0.041 Uiso 1 1 calc R
C11 C 0.4415(3) 0.58009(8) 0.4025(2) 0.0402(5) Uani 1 1 d .
H11A H 0.5430 0.5833 0.3742 0.048 Uiso 1 1 calc R
H11B H 0.3761 0.5824 0.3324 0.048 Uiso 1 1 calc R
C12 C 0.4266(3) 0.53141(8) 0.45045(19) 0.0389(5) Uani 1 1 d .
H12A H 0.3409 0.5172 0.4107 0.047 Uiso 1 1 calc R
H12B H 0.5142 0.5140 0.4264 0.047 Uiso 1 1 calc R
C13 C 0.6034(2) 0.57103(8) 0.72749(18) 0.0322(4) Uani 1 1 d .
H13A H 0.7090 0.5701 0.7483 0.039 Uiso 1 1 calc R
H13B H 0.5902 0.5943 0.6651 0.039 Uiso 1 1 calc R
C14 C 0.5185(3) 0.58736(8) 0.8384(2) 0.0361(5) Uani 1 1 d .
C15 C 0.3569(2) 0.59962(7) 0.82860(18) 0.0331(5) Uani 1 1 d .
C16 C 0.3202(3) 0.63037(8) 0.9394(2) 0.0379(5) Uani 1 1 d .
H16A H 0.2776 0.6601 0.9154 0.046 Uiso 1 1 calc R
H16B H 0.2524 0.6147 0.9932 0.046 Uiso 1 1 calc R
C17 C 0.4706(3) 0.63602(9) 0.9946(2) 0.0449(6) Uani 1 1 d .
H17 H 0.4801 0.6636 1.0458 0.054 Uiso 1 1 calc R
C18 C 0.5075(3) 0.58935(9) 1.0616(2) 0.0445(6) Uani 1 1 d .
H18A H 0.4234 0.5786 1.1080 0.053 Uiso 1 1 calc R
H18B H 0.5945 0.5926 1.1141 0.053 Uiso 1 1 calc R
C19 C 0.5395(2) 0.55586(8) 0.95363(18) 0.0342(5) Uani 1 1 d .
H19A H 0.4696 0.5301 0.9522 0.041 Uiso 1 1 calc R
H19B H 0.6405 0.5436 0.9590 0.041 Uiso 1 1 calc R
C20 C 0.5840(3) 0.63492(7) 0.88940(19) 0.0348(5) Uani 1 1 d .
C21 C 0.7476(3) 0.63389(9) 0.9220(2) 0.0430(5) Uani 1 1 d .
H21A H 0.7725 0.6608 0.9692 0.065 Uiso 1 1 calc R
H21B H 0.8053 0.6339 0.8500 0.065 Uiso 1 1 calc R
H21C H 0.7695 0.6063 0.9675 0.065 Uiso 1 1 calc R
C22 C 0.5529(3) 0.67553(8) 0.7984(2) 0.0420(5) Uani 1 1 d .
H22A H 0.4488 0.6757 0.7761 0.063 Uiso 1 1 calc R
H22B H 0.6119 0.6711 0.7281 0.063 Uiso 1 1 calc R
H22C H 0.5790 0.7047 0.8354 0.063 Uiso 1 1 calc R
C23 C 0.1131(2) 0.60129(8) 0.75190(19) 0.0337(5) Uani 1 1 d .
H23A H 0.1099 0.6344 0.7690 0.040 Uiso 1 1 calc R
H23B H 0.0627 0.5850 0.8159 0.040 Uiso 1 1 calc R
C24 C 0.0354(3) 0.59151(10) 0.6331(2) 0.0447(6) Uani 1 1 d .
H24A H 0.0471 0.5589 0.6126 0.054 Uiso 1 1 calc R
H24B H -0.0706 0.5980 0.6396 0.054 Uiso 1 1 calc R
C25 C -0.0162(2) 0.95062(7) 1.04693(18) 0.0297(4) Uani 1 1 d .
C26 C 0.1503(2) 0.93794(7) 1.03556(18) 0.0301(4) Uani 1 1 d .
C27 C 0.1809(3) 0.90457(9) 1.1405(2) 0.0404(5) Uani 1 1 d .
H27A H 0.2132 0.8744 1.1119 0.049 Uiso 1 1 calc R
H27B H 0.2567 0.9170 1.1949 0.049 Uiso 1 1 calc R
C28 C 0.0299(3) 0.90107(9) 1.2021(2) 0.0407(5) Uani 1 1 d .
H28 H 0.0185 0.8737 1.2537 0.049 Uiso 1 1 calc R
C29 C 0.0011(3) 0.94796(9) 1.2646(2) 0.0440(6) Uani 1 1 d .
H29A H -0.0850 0.9459 1.3162 0.053 Uiso 1 1 calc R
H29B H 0.0874 0.9574 1.3125 0.053 Uiso 1 1 calc R
C30 C -0.0277(3) 0.98207(8) 1.1631(2) 0.0426(6) Uani 1 1 d .
H30A H 0.0469 1.0066 1.1631 0.051 Uiso 1 1 calc R
H30B H -0.1261 0.9960 1.1689 0.051 Uiso 1 1 calc R
C31 C -0.0818(3) 0.90309(8) 1.0918(2) 0.0369(5) Uani 1 1 d .
C32 C -0.0584(3) 0.86302(8) 1.0034(2) 0.0383(5) Uani 1 1 d .
H32A H -0.0922 0.8345 1.0385 0.057 Uiso 1 1 calc R
H32B H 0.0460 0.8605 0.9855 0.057 Uiso 1 1 calc R
H32C H -0.1142 0.8690 0.9307 0.057 Uiso 1 1 calc R
C33 C -0.2478(3) 0.90624(9) 1.1311(2) 0.0426(5) Uani 1 1 d .
H33A H -0.2558 0.9279 1.1964 0.064 Uiso 1 1 calc R
H33B H -0.2812 0.8761 1.1565 0.064 Uiso 1 1 calc R
H33C H -0.3087 0.9167 1.0646 0.064 Uiso 1 1 calc R
C34 C -0.0991(2) 0.96856(8) 0.9354(2) 0.0345(5) Uani 1 1 d .
H34A H -0.2046 0.9700 0.9539 0.041 Uiso 1 1 calc R
H34B H -0.0879 0.9455 0.8724 0.041 Uiso 1 1 calc R
C35 C 0.0962(3) 1.01233(9) 0.6643(2) 0.0408(5) Uani 1 1 d .
H35A H 0.1967 1.0192 0.6381 0.049 Uiso 1 1 calc R
H35B H 0.0309 1.0362 0.6311 0.049 Uiso 1 1 calc R
C36 C 0.0488(3) 0.96501(9) 0.6087(2) 0.0461(6) Uani 1 1 d .
H36A H -0.0590 0.9654 0.5977 0.055 Uiso 1 1 calc R
H36B H 0.0919 0.9629 0.5295 0.055 Uiso 1 1 calc R
C37 C 0.2809(2) 0.87603(7) 0.52683(19) 0.0314(4) Uani 1 1 d .
H37A H 0.2712 0.8567 0.4556 0.038 Uiso 1 1 calc R
H37B H 0.3010 0.9075 0.4998 0.038 Uiso 1 1 calc R
C38 C 0.4190(2) 0.85916(7) 0.59815(19) 0.0306(4) Uani 1 1 d .
C39 C 0.4765(3) 0.89141(8) 0.6972(2) 0.0360(5) Uani 1 1 d .
C40 C 0.6360(3) 0.87715(8) 0.7147(2) 0.0385(5) Uani 1 1 d .
H40A H 0.6535 0.8659 0.7959 0.046 Uiso 1 1 calc R
H40B H 0.7023 0.9032 0.7002 0.046 Uiso 1 1 calc R
C41 C 0.6622(3) 0.83816(7) 0.6230(2) 0.0371(5) Uani 1 1 d .
H41 H 0.7671 0.8327 0.6030 0.045 Uiso 1 1 calc R
C42 C 0.5592(2) 0.85552(8) 0.5145(2) 0.0351(5) Uani 1 1 d .
C43 C 0.5794(2) 0.79612(8) 0.6650(2) 0.0373(5) Uani 1 1 d .
H43B H 0.6065 0.7888 0.7477 0.045 Uiso 1 1 calc R
H43A H 0.6015 0.7694 0.6151 0.045 Uiso 1 1 calc R
C44 C 0.4103(2) 0.80941(7) 0.65398(18) 0.0316(4) Uani 1 1 d .
H44A H 0.3563 0.7881 0.6015 0.038 Uiso 1 1 calc R
H44B H 0.3633 0.8100 0.7319 0.038 Uiso 1 1 calc R
C45 C 0.4718(2) 0.94777(9) 0.8476(2) 0.0389(5) Uani 1 1 d .
H45A H 0.4653 0.9809 0.8317 0.047 Uiso 1 1 calc R
H45B H 0.5765 0.9394 0.8557 0.047 Uiso 1 1 calc R
C46 C 0.3916(2) 0.93636(8) 0.96180(19) 0.0347(5) Uani 1 1 d .
H46A H 0.3958 0.9030 0.9755 0.042 Uiso 1 1 calc R
H46B H 0.4419 0.9516 1.0288 0.042 Uiso 1 1 calc R
C47 C 0.6115(3) 0.90185(8) 0.4662(2) 0.0416(5) Uani 1 1 d .
H47A H 0.7183 0.9015 0.4590 0.062 Uiso 1 1 calc R
H47B H 0.5831 0.9262 0.5202 0.062 Uiso 1 1 calc R
H47C H 0.5662 0.9072 0.3887 0.062 Uiso 1 1 calc R
C48 C 0.5431(3) 0.82039(8) 0.4127(2) 0.0370(5) Uani 1 1 d .
H48A H 0.4932 0.8348 0.3454 0.055 Uiso 1 1 calc R
H48B H 0.4854 0.7943 0.4394 0.055 Uiso 1 1 calc R
H48C H 0.6403 0.8100 0.3893 0.055 Uiso 1 1 calc R
N1 N 0.4131(2) 0.61794(6) 0.47333(17) 0.0356(4) Uani 1 1 d .
H1 H 0.4014 0.6156 0.5496 0.043 Uiso 1 1 calc R
N2 N 0.4100(2) 0.52519(7) 0.57822(16) 0.0383(4) Uani 1 1 d .
H2 H 0.3223 0.5266 0.6085 0.046 Uiso 1 1 calc R
N3 N 0.0994(2) 0.62076(7) 0.53801(16) 0.0343(4) Uani 1 1 d .
N4 N 0.2705(2) 0.58556(6) 0.74568(15) 0.0332(4) Uani 1 1 d .
N5 N 0.0944(2) 1.01613(7) 0.79238(17) 0.0387(4) Uani 1 1 d .
H5 H 0.1792 1.0135 0.8291 0.046 Uiso 1 1 calc R
N6 N 0.0872(2) 0.92406(7) 0.67205(16) 0.0351(4) Uani 1 1 d .
H6 H 0.1753 0.9292 0.7098 0.042 Uiso 1 1 d R
N7 N 0.23205(19) 0.95157(6) 0.95638(16) 0.0325(4) Uani 1 1 d .
N8 N 0.40153(19) 0.92131(7) 0.74656(16) 0.0338(4) Uani 1 1 d .
O1 O 0.41288(18) 0.70372(6) 0.49235(14) 0.0405(4) Uani 1 1 d .
O2 O 0.50790(18) 0.66567(6) 0.30459(14) 0.0410(4) Uani 1 1 d .
O3 O 0.50714(17) 0.48684(5) 0.75805(13) 0.0350(3) Uani 1 1 d .
O4 O 0.66912(19) 0.50240(6) 0.59197(15) 0.0434(4) Uani 1 1 d .
O5 O 0.00252(18) 1.05333(6) 0.97089(14) 0.0391(3) Uani 1 1 d .
O6 O -0.16334(18) 1.03989(6) 0.79585(15) 0.0423(4) Uani 1 1 d .
O7 O 0.09698(18) 0.83929(6) 0.68654(16) 0.0439(4) Uani 1 1 d .
O8 O -0.00919(17) 0.87879(6) 0.50302(14) 0.0408(4) Uani 1 1 d .
O9 O 0.5768(5) 0.27436(12) 0.8922(4) 0.0408(9) Uani 0.40 1 d P
H9D H 0.6585 0.2789 0.9303 0.049 Uiso 0.40 1 d PR
H9F H 0.5905 0.2546 0.8365 0.049 Uiso 0.40 1 d PR
O10 O 0.7468(5) 0.24816(15) 0.0208(4) 0.0276(9) Uani 0.30 1 d P
H10D H 0.6640 0.2508 -0.0172 0.033 Uiso 0.30 1 d PR
H10E H 0.8057 0.2696 -0.0011 0.033 Uiso 0.30 1 d PR
O11 O 0.0091(7) 0.2475(2) 0.1407(5) 0.0488(14) Uani 0.30 1 d P
H11F H 0.1020 0.2475 0.1257 0.059 Uiso 0.30 1 d PR
H11D H -0.0110 0.2245 0.1859 0.059 Uiso 0.30 1 d PR
S1 S 0.40303(5) 0.667832(17) 0.40278(5) 0.03111(11) Uani 1 1 d .
S2 S 0.10156(6) 0.876475(19) 0.60011(5) 0.03241(11) Uani 1 1 d .
S3 S -0.04602(6) 1.024665(17) 0.87420(4) 0.03153(11) Uani 1 1 d .
S4 S 0.55234(6) 0.515601(18) 0.66530(4) 0.03346(12) Uani 1 1 d .

loop_
_atom_site_aniso_label
_atom_site_aniso_U_11
_atom_site_aniso_U_22
_atom_site_aniso_U_33
_atom_site_aniso_U_23
_atom_site_aniso_U_13
_atom_site_aniso_U_12
C1 0.0267(10) 0.0297(10) 0.0408(12) 0.0026(9) -0.0127(9) -0.0002(8)
C2 0.0271(10) 0.0366(11) 0.0278(10) -0.0052(8) -0.0075(8) -0.0028(8)
C3 0.0278(10) 0.0430(12) 0.0366(11) -0.0129(10) -0.0031(8) 0.0005(9)
C4 0.0307(11) 0.0457(13) 0.0446(13) -0.0121(10) -0.0106(10) 0.0044(10)
C5 0.0441(13) 0.0394(12) 0.0406(13) -0.0084(10) -0.0047(10) 0.0023(10)
C6 0.0400(13) 0.0338(11) 0.0420(12) -0.0053(10) -0.0078(10) -0.0053(9)
C7 0.0365(12) 0.0381(12) 0.0366(12) -0.0036(9) -0.0148(9) 0.0077(9)
C8 0.0423(13) 0.0475(14) 0.0371(12) -0.0121(10) -0.0129(10) -0.0012(10)
C9 0.0441(14) 0.0455(14) 0.0479(14) 0.0043(11) -0.0128(11) 0.0169(10)
C10 0.0323(11) 0.0459(12) 0.0234(9) 0.0028(9) -0.0068(8) -0.0036(9)
C11 0.0430(13) 0.0385(13) 0.0395(12) -0.0036(10) 0.0082(10) -0.0053(10)
C12 0.0480(13) 0.0354(12) 0.0329(11) -0.0045(9) -0.0109(9) 0.0079(9)
C13 0.0314(11) 0.0383(11) 0.0270(10) -0.0073(9) -0.0004(8) -0.0061(9)
C14 0.0451(13) 0.0312(11) 0.0318(11) -0.0083(9) -0.0007(9) 0.0007(9)
C15 0.0396(12) 0.0322(11) 0.0278(10) -0.0031(8) 0.0083(9) -0.0007(9)
C16 0.0500(13) 0.0332(11) 0.0311(11) -0.0015(9) 0.0176(10) -0.0057(9)
C17 0.0564(15) 0.0482(14) 0.0305(11) -0.0111(10) 0.0112(11) -0.0106(11)
C18 0.0469(14) 0.0551(15) 0.0315(11) -0.0020(11) 0.0019(10) -0.0153(11)
C19 0.0307(11) 0.0391(12) 0.0328(11) -0.0004(9) -0.0033(8) -0.0157(9)
C20 0.0422(12) 0.0296(11) 0.0326(11) -0.0060(9) 0.0023(9) 0.0015(9)
C21 0.0476(14) 0.0461(14) 0.0352(12) -0.0026(10) -0.0037(10) -0.0078(10)
C22 0.0490(13) 0.0356(12) 0.0414(12) 0.0079(10) -0.0020(10) -0.0060(10)
C23 0.0379(11) 0.0342(11) 0.0294(10) 0.0066(9) 0.0131(9) -0.0013(9)
C24 0.0370(13) 0.0556(15) 0.0416(13) 0.0145(11) 0.0016(10) -0.0089(11)
C25 0.0314(11) 0.0302(10) 0.0273(10) -0.0002(8) -0.0028(8) 0.0035(8)
C26 0.0319(11) 0.0292(10) 0.0289(10) -0.0041(8) -0.0087(8) 0.0023(8)
C27 0.0389(12) 0.0467(13) 0.0353(12) 0.0048(10) -0.0129(10) 0.0062(10)
C28 0.0465(14) 0.0431(12) 0.0322(11) 0.0058(10) -0.0098(10) -0.0055(10)
C29 0.0457(14) 0.0585(15) 0.0278(11) -0.0041(10) 0.0034(10) -0.0093(12)
C30 0.0499(14) 0.0407(13) 0.0377(12) -0.0082(10) 0.0121(10) 0.0014(10)
C31 0.0360(12) 0.0381(12) 0.0362(12) 0.0043(9) -0.0095(9) -0.0059(9)
C32 0.0378(12) 0.0360(12) 0.0409(12) 0.0030(9) -0.0087(9) -0.0144(9)
C33 0.0385(12) 0.0521(14) 0.0371(12) 0.0156(11) -0.0047(10) -0.0060(11)
C34 0.0271(10) 0.0401(12) 0.0360(11) 0.0073(9) -0.0062(8) -0.0032(9)
C35 0.0391(12) 0.0453(13) 0.0382(11) 0.0067(10) 0.0134(9) 0.0081(10)
C36 0.0469(14) 0.0523(15) 0.0390(13) 0.0013(11) -0.0019(10) 0.0162(12)
C37 0.0320(10) 0.0242(9) 0.0380(11) 0.0023(9) 0.0046(8) 0.0009(8)
C38 0.0296(11) 0.0307(10) 0.0317(11) -0.0028(8) 0.0065(8) -0.0011(8)
C39 0.0309(11) 0.0412(12) 0.0362(11) -0.0050(9) 0.0091(9) -0.0088(9)
C40 0.0377(12) 0.0385(12) 0.0392(11) -0.0032(10) -0.0015(9) -0.0033(10)
C41 0.0308(12) 0.0294(11) 0.0510(14) -0.0019(9) -0.0033(10) -0.0044(8)
C42 0.0314(11) 0.0352(11) 0.0387(12) 0.0032(9) 0.0069(9) -0.0003(9)
C43 0.0326(12) 0.0317(11) 0.0475(13) 0.0074(9) -0.0060(10) -0.0030(9)
C44 0.0352(11) 0.0348(11) 0.0247(10) 0.0041(8) -0.0036(8) -0.0039(9)
C45 0.0294(11) 0.0503(14) 0.0369(12) -0.0129(10) -0.0045(9) -0.0118(10)
C46 0.0326(11) 0.0395(12) 0.0316(11) -0.0114(9) -0.0052(9) 0.0089(9)
C47 0.0474(14) 0.0327(11) 0.0452(13) 0.0057(10) 0.0213(11) 0.0057(10)
C48 0.0355(12) 0.0383(12) 0.0375(12) 0.0009(9) 0.0097(9) 0.0069(9)
N1 0.0361(10) 0.0353(10) 0.0354(10) 0.0041(8) 0.0036(8) 0.0062(8)
N2 0.0401(10) 0.0366(10) 0.0378(9) -0.0019(8) -0.0121(8) -0.0071(8)
N3 0.0316(9) 0.0406(10) 0.0307(9) 0.0057(8) 0.0046(7) 0.0010(8)
N4 0.0420(10) 0.0358(10) 0.0218(8) 0.0069(7) 0.0024(7) 0.0044(8)
N5 0.0378(10) 0.0381(10) 0.0404(10) 0.0028(9) 0.0046(8) -0.0021(8)
N6 0.0269(9) 0.0458(11) 0.0324(9) 0.0015(8) -0.0003(7) 0.0058(8)
N7 0.0287(9) 0.0349(9) 0.0339(9) -0.0059(8) -0.0006(7) 0.0037(7)
N8 0.0272(9) 0.0415(10) 0.0327(9) -0.0096(8) 0.0027(7) -0.0074(7)
O1 0.0421(9) 0.0382(9) 0.0409(9) -0.0011(7) -0.0121(7) -0.0082(7)
O2 0.0390(8) 0.0470(9) 0.0370(8) 0.0110(7) 0.0039(7) -0.0047(7)
O3 0.0431(9) 0.0289(8) 0.0327(8) -0.0068(6) -0.0075(6) 0.0057(6)
O4 0.0444(9) 0.0417(9) 0.0445(9) -0.0138(7) 0.0060(7) 0.0031(7)
O5 0.0385(8) 0.0414(9) 0.0377(8) -0.0008(7) 0.0059(7) -0.0020(7)
O6 0.0408(9) 0.0414(9) 0.0445(9) 0.0071(7) -0.0088(7) 0.0161(7)
O7 0.0358(9) 0.0471(9) 0.0488(10) 0.0180(8) -0.0021(7) -0.0076(7)
O8 0.0349(8) 0.0506(9) 0.0366(8) 0.0022(8) -0.0095(6) -0.0095(7)
O9 0.049(2) 0.0178(17) 0.056(2) 0.0022(16) 0.0120(19) 0.0066(16)
O10 0.031(2) 0.022(2) 0.030(2) 0.0037(18) -0.0027(19) -0.0068(18)
O11 0.047(3) 0.043(3) 0.056(4) 0.011(3) 0.000(3) 0.021(3)
S1 0.0252(2) 0.0320(3) 0.0360(3) 0.0021(2) -0.00018(19) -0.0078(2)
S2 0.0257(2) 0.0405(3) 0.0309(3) 0.0047(2) -0.00398(19) -0.0071(2)
S3 0.0372(3) 0.0274(2) 0.0300(2) 0.0034(2) 0.00002(19) 0.0157(2)
S4 0.0388(3) 0.0324(3) 0.0291(2) -0.0067(2) -0.0041(2) 0.0095(2)

loop_
_atom_type_symbol
_atom_type_description
_atom_type_scat_dispersion_real
_atom_type_scat_dispersion_imag
_atom_type_scat_source
C C 0.0033 0.0016 'International Tables Vol C Tables 4.2.6.8 and 6.1.1.4'
H H 0.0000 0.0000 'International Tables Vol C Tables 4.2.6.8 and 6.1.1.4'
N N 0.0061 0.0033 'International Tables Vol C Tables 4.2.6.8 and 6.1.1.4'
O O 0.0106 0.0060 'International Tables Vol C Tables 4.2.6.8 and 6.1.1.4'
S S 0.1246 0.1234 'International Tables Vol C Tables 4.2.6.8 and 6.1.1.4'

loop_
_geom_angle_atom_site_label_1
_geom_angle_atom_site_label_2
_geom_angle_atom_site_label_3
_geom_angle
C10 C1 C2 118.78(18)
C10 C1 C6 116.73(18)
C2 C1 C6 104.28(18)
C10 C1 C7 114.33(18)
C2 C1 C7 98.92(17)
C6 C1 C7 100.95(17)
N3 C2 C3 130.8(2)
N3 C2 C1 123.33(19)
C3 C2 C1 105.84(18)
C4 C3 C2 104.92(19)
C4 C3 H3A 110.8
C2 C3 H3A 110.8
C4 C3 H3B 110.8
C2 C3 H3B 110.8
H3A C3 H3B 108.8
C3 C4 C7 102.87(18)
C3 C4 C5 106.06(19)
C7 C4 C5 101.71(19)
C3 C4 H4A 114.9
C7 C4 H4A 114.9
C5 C4 H4A 114.9
C6 C5 C4 101.91(18)
C6 C5 H5A 111.4
C4 C5 H5A 111.4
C6 C5 H5B 111.4
C4 C5 H5B 111.4
H5A C5 H5B 109.3
C1 C6 C5 105.58(17)
C1 C6 H6A 110.6
C5 C6 H6A 110.6
C1 C6 H6B 110.6
C5 C6 H6B 110.6
H6A C6 H6B 108.8
C8 C7 C4 113.7(2)
C8 C7 C9 107.35(19)
C4 C7 C9 118.23(19)
C8 C7 C1 111.87(18)
C4 C7 C1 93.96(17)
C9 C7 C1 111.32(19)
C7 C8 H8A 109.5
C7 C8 H8B 109.5
H8A C8 H8B 109.5
C7 C8 H8C 109.5
H8A C8 H8C 109.5
H8B C8 H8C 109.5
C7 C9 H9A 109.5
C7 C9 H9B 109.5
H9A C9 H9B 109.5
C7 C9 H9C 109.5
H9A C9 H9C 109.5
H9B C9 H9C 109.5
C1 C10 S1 120.15(14)
C1 C10 H10A 107.3
S1 C10 H10A 107.3
C1 C10 H10B 107.3
S1 C10 H10B 107.3
H10A C10 H10B 106.9
N1 C11 C12 121.04(19)
N1 C11 H11A 107.1
C12 C11 H11A 107.1
N1 C11 H11B 107.1
C12 C11 H11B 107.1
H11A C11 H11B 106.8
N2 C12 C11 118.44(19)
N2 C12 H12A 107.7
C11 C12 H12A 107.7
N2 C12 H12B 107.7
C11 C12 H12B 107.7
H12A C12 H12B 107.1
C14 C13 S4 117.17(15)
C14 C13 H13A 108.0
S4 C13 H13A 108.0
C14 C13 H13B 108.0
S4 C13 H13B 108.0
H13A C13 H13B 107.2
C15 C14 C13 120.35(18)
C15 C14 C19 107.33(18)
C13 C14 C19 115.15(18)
C15 C14 C20 100.05(17)
C13 C14 C20 111.52(18)
C19 C14 C20 99.47(16)
N4 C15 C14 124.12(19)
N4 C15 C16 128.8(2)
C14 C15 C16 107.04(18)
C17 C16 C15 100.90(18)
C17 C16 H16A 111.6
C15 C16 H16A 111.6
C17 C16 H16B 111.6
C15 C16 H16B 111.6
H16A C16 H16B 109.4
C16 C17 C20 106.49(19)
C16 C17 C18 106.7(2)
C20 C17 C18 101.82(19)
C16 C17 H17 113.6
C20 C17 H17 113.6
C18 C17 H17 113.6
C17 C18 C19 101.54(18)
C17 C18 H18A 111.5
C19 C18 H18A 111.5
C17 C18 H18B 111.5
C19 C18 H18B 111.5
H18A C18 H18B 109.3
C18 C19 C14 104.47(18)
C18 C19 H19A 110.9
C14 C19 H19A 110.9
C18 C19 H19B 110.9
C14 C19 H19B 110.9
H19A C19 H19B 108.9
C21 C20 C17 117.5(2)
C21 C20 C22 109.5(2)
C17 C20 C22 111.02(19)
C21 C20 C14 114.93(19)
C17 C20 C14 92.58(17)
C22 C20 C14 110.43(18)
C20 C21 H21A 109.5
C20 C21 H21B 109.5
H21A C21 H21B 109.5
C20 C21 H21C 109.5
H21A C21 H21C 109.5
H21B C21 H21C 109.5
C20 C22 H22A 109.5
C20 C22 H22B 109.5
H22A C22 H22B 109.5
C20 C22 H22C 109.5
H22A C22 H22C 109.5
H22B C22 H22C 109.5
N4 C23 C24 109.09(18)
N4 C23 H23A 109.9
C24 C23 H23A 109.9
N4 C23 H23B 109.9
C24 C23 H23B 109.9
H23A C23 H23B 108.3
N3 C24 C23 110.11(19)
N3 C24 H24A 109.6
C23 C24 H24A 109.6
N3 C24 H24B 109.6
C23 C24 H24B 109.6
H24A C24 H24B 108.2
C34 C25 C26 118.11(17)
C34 C25 C31 111.90(17)
C26 C25 C31 100.77(16)
C34 C25 C30 115.79(18)
C26 C25 C30 106.13(17)
C31 C25 C30 101.97(17)
N7 C26 C27 130.6(2)
N7 C26 C25 125.12(19)
C27 C26 C25 104.28(18)
C28 C27 C26 103.56(17)
C28 C27 H27A 111.0
C26 C27 H27A 111.0
C28 C27 H27B 111.0
C26 C27 H27B 111.0
H27A C27 H27B 109.0
C27 C28 C29 107.5(2)
C27 C28 C31 101.68(18)
C29 C28 C31 102.23(19)
C27 C28 H28 114.6
C29 C28 H28 114.6
C31 C28 H28 114.6
C30 C29 C28 104.89(18)
C30 C29 H29A 110.8
C28 C29 H29A 110.8
C30 C29 H29B 110.8
C28 C29 H29B 110.8
H29A C29 H29B 108.8
C29 C30 C25 103.16(18)
C29 C30 H30A 111.1
C25 C30 H30A 111.1
C29 C30 H30B 111.1
C25 C30 H30B 111.1
H30A C30 H30B 109.1
C32 C31 C33 111.41(19)
C32 C31 C25 113.20(18)
C33 C31 C25 113.66(19)
C32 C31 C28 112.51(19)
C33 C31 C28 112.30(19)
C25 C31 C28 92.55(16)
C31 C32 H32A 109.5
C31 C32 H32B 109.5
H32A C32 H32B 109.5
C31 C32 H32C 109.5
H32A C32 H32C 109.5
H32B C32 H32C 109.5
C31 C33 H33A 109.5
C31 C33 H33B 109.5
H33A C33 H33B 109.5
C31 C33 H33C 109.5
H33A C33 H33C 109.5
H33B C33 H33C 109.5
C25 C34 S3 118.59(15)
C25 C34 H34A 107.7
S3 C34 H34A 107.7
C25 C34 H34B 107.7
S3 C34 H34B 107.7
H34A C34 H34B 107.1
N5 C35 C36 117.2(2)
N5 C35 H35A 108.0
C36 C35 H35A 108.0
N5 C35 H35B 108.0
C36 C35 H35B 108.0
H35A C35 H35B 107.2
N6 C36 C35 118.0(2)
N6 C36 H36A 107.8
C35 C36 H36A 107.8
N6 C36 H36B 107.8
C35 C36 H36B 107.8
H36A C36 H36B 107.2
C38 C37 S2 118.69(14)
C38 C37 H37A 107.6
S2 C37 H37A 107.6
C38 C37 H37B 107.6
S2 C37 H37B 107.6
H37A C37 H37B 107.1
C39 C38 C37 116.21(18)
C39 C38 C44 106.68(17)
C37 C38 C44 116.74(17)
C39 C38 C42 101.82(17)
C37 C38 C42 110.87(17)
C44 C38 C42 102.67(17)
N8 C39 C40 131.4(2)
N8 C39 C38 124.8(2)
C40 C39 C38 103.80(18)
C39 C40 C41 105.59(18)
C39 C40 H40A 110.6
C41 C40 H40A 110.6
C39 C40 H40B 110.6
C41 C40 H40B 110.6
H40A C40 H40B 108.8
C43 C41 C40 107.4(2)
C43 C41 C42 101.98(17)
C40 C41 C42 100.56(18)
C43 C41 H41 115.1
C40 C41 H41 115.1
C42 C41 H41 115.1
C47 C42 C48 110.18(19)
C47 C42 C38 113.88(18)
C48 C42 C38 114.58(18)
C47 C42 C41 111.60(19)
C48 C42 C41 113.88(18)
C38 C42 C41 91.68(17)
C41 C43 C44 105.16(18)
C41 C43 H43B 110.7
C44 C43 H43B 110.7
C41 C43 H43A 110.7
C44 C43 H43A 110.7
H43B C43 H43A 108.8
C38 C44 C43 101.58(16)
C38 C44 H44A 111.5
C43 C44 H44A 111.5
C38 C44 H44B 111.5
C43 C44 H44B 111.5
H44A C44 H44B 109.3
N8 C45 C46 109.01(17)
N8 C45 H45A 109.9
C46 C45 H45A 109.9
N8 C45 H45B 109.9
C46 C45 H45B 109.9
H45A C45 H45B 108.3
N7 C46 C45 111.72(18)
N7 C46 H46A 109.3
C45 C46 H46A 109.3
N7 C46 H46B 109.3
C45 C46 H46B 109.3
H46A C46 H46B 107.9
C42 C47 H47A 109.5
C42 C47 H47B 109.5
H47A C47 H47B 109.5
C42 C47 H47C 109.5
H47A C47 H47C 109.5
H47B C47 H47C 109.5
C42 C48 H48A 109.5
C42 C48 H48B 109.5
H48A C48 H48B 109.5
C42 C48 H48C 109.5
H48A C48 H48C 109.5
H48B C48 H48C 109.5
C11 N1 S1 115.37(16)
C11 N1 H1 122.3
S1 N1 H1 122.3
C12 N2 S4 121.41(17)
C12 N2 H2 119.3
S4 N2 H2 119.3
C2 N3 C24 120.72(19)
C15 N4 C23 116.13(18)
C35 N5 S3 127.41(16)
C35 N5 H5 116.3
S3 N5 H5 116.3
C36 N6 S2 119.07(16)
C36 N6 H6 107.5
S2 N6 H6 107.4
C26 N7 C46 117.44(19)
C39 N8 C45 118.0(2)
H9D O9 H9F 109.5
H10D O10 H10E 109.5
H11F O11 H11D 109.5
O1 S1 O2 121.32(10)
O1 S1 N1 107.06(10)
O2 S1 N1 106.98(10)
O1 S1 C10 108.07(10)
O2 S1 C10 104.71(10)
N1 S1 C10 108.14(10)
O7 S2 O8 120.27(10)
O7 S2 N6 107.34(10)
O8 S2 N6 105.96(10)
O7 S2 C37 109.32(10)
O8 S2 C37 105.26(10)
N6 S2 C37 108.19(10)
O5 S3 O6 120.05(10)
O5 S3 N5 106.90(10)
O6 S3 N5 106.22(10)
O5 S3 C34 108.03(10)
O6 S3 C34 107.95(10)
N5 S3 C34 107.03(11)
O3 S4 O4 120.36(10)
O3 S4 N2 108.22(10)
O4 S4 N2 106.72(11)
O3 S4 C13 108.49(9)
O4 S4 C13 106.27(10)
N2 S4 C13 105.93(10)

loop_
_geom_bond_atom_site_label_1
_geom_bond_atom_site_label_2
_geom_bond_distance
C1 C10 1.496(3)
C1 C2 1.510(3)
C1 C6 1.525(3)
C1 C7 1.590(3)
C2 N3 1.247(3)
C2 C3 1.496(3)
C3 C4 1.468(3)
C3 H3A 0.9700
C3 H3B 0.9700
C4 C7 1.539(3)
C4 C5 1.556(3)
C4 H4A 0.9800
C5 C6 1.555(3)
C5 H5A 0.9700
C5 H5B 0.9700
C6 H6A 0.9700
C6 H6B 0.9700
C7 C8 1.532(3)
C7 C9 1.557(3)
C8 H8A 0.9600
C8 H8B 0.9600
C8 H8C 0.9600
C9 H9A 0.9600
C9 H9B 0.9600
C9 H9C 0.9600
C10 S1 1.807(2)
C10 H10A 0.9700
C10 H10B 0.9700
C11 N1 1.369(3)
C11 C12 1.504(3)
C11 H11A 0.9700
C11 H11B 0.9700
C12 N2 1.444(3)
C12 H12A 0.9700
C12 H12B 0.9700
C13 C14 1.533(3)
C13 S4 1.793(2)
C13 H13A 0.9700
C13 H13B 0.9700
C14 C15 1.490(3)
C14 C19 1.579(3)
C14 C20 1.588(3)
C15 N4 1.262(3)
C15 C16 1.557(3)
C16 C17 1.479(4)
C16 H16A 0.9700
C16 H16B 0.9700
C17 C20 1.562(3)
C17 C18 1.567(4)
C17 H17 0.9800
C18 C19 1.569(3)
C18 H18A 0.9700
C18 H18B 0.9700
C19 H19A 0.9700
C19 H19B 0.9700
C20 C21 1.503(3)
C20 C22 1.567(3)
C21 H21A 0.9600
C21 H21B 0.9600
C21 H21C 0.9600
C22 H22A 0.9600
C22 H22B 0.9600
C22 H22C 0.9600
C23 N4 1.481(3)
C23 C24 1.511(3)
C23 H23A 0.9700
C23 H23B 0.9700
C24 N3 1.475(3)
C24 H24A 0.9700
C24 H24B 0.9700
C25 C34 1.526(3)
C25 C26 1.540(3)
C25 C31 1.571(3)
C25 C30 1.582(3)
C26 N7 1.219(3)
C26 C27 1.533(3)
C27 C28 1.528(4)
C27 H27A 0.9700
C27 H27B 0.9700
C28 C29 1.540(4)
C28 C31 1.572(3)
C28 H28 0.9800
C29 C30 1.515(3)
C29 H29A 0.9700
C29 H29B 0.9700
C30 H30A 0.9700
C30 H30B 0.9700
C31 C32 1.531(3)
C31 C33 1.558(3)
C32 H32A 0.9600
C32 H32B 0.9600
C32 H32C 0.9600
C33 H33A 0.9600
C33 H33B 0.9600
C33 H33C 0.9600
C34 S3 1.816(2)
C34 H34A 0.9700
C34 H34B 0.9700
C35 N5 1.431(3)
C35 C36 1.550(4)
C35 H35A 0.9700
C35 H35B 0.9700
C36 N6 1.411(3)
C36 H36A 0.9700
C36 H36B 0.9700
C37 C38 1.536(3)
C37 S2 1.812(2)
C37 H37A 0.9700
C37 H37B 0.9700
C38 C39 1.523(3)
C38 C44 1.561(3)
C38 C42 1.578(3)
C39 N8 1.226(3)
C39 C40 1.495(3)
C40 C41 1.536(3)
C40 H40A 0.9700
C40 H40B 0.9700
C41 C43 1.496(3)
C41 C42 1.588(3)
C41 H41 0.9800
C42 C47 1.512(3)
C42 C48 1.523(3)
C43 C44 1.564(3)
C43 H43B 0.9700
C43 H43A 0.9700
C44 H44A 0.9700
C44 H44B 0.9700
C45 N8 1.488(3)
C45 C46 1.506(3)
C45 H45A 0.9700
C45 H45B 0.9700
C46 N7 1.493(3)
C46 H46A 0.9700
C46 H46B 0.9700
C47 H47A 0.9600
C47 H47B 0.9600
C47 H47C 0.9600
C48 H48A 0.9600
C48 H48B 0.9600
C48 H48C 0.9600
N1 S1 1.6365(19)
N1 H1 0.8600
N2 S4 1.6118(18)
N2 H2 0.8600
N5 S3 1.5822(19)
N5 H5 0.8600
N6 S2 1.591(2)
N6 H6 0.9000
O1 S1 1.4362(17)
O2 S1 1.4531(16)
O3 S4 1.3879(17)
O4 S4 1.3888(17)
O5 S3 1.4181(16)
O6 S3 1.4230(15)
O7 S2 1.4389(17)
O8 S2 1.4562(15)
O9 H9D 0.8500
O9 H9F 0.8500
O10 H10D 0.8500
O10 H10E 0.8500
O11 H11F 0.8500
O11 H11D 0.8500

loop_
_geom_torsion_atom_site_label_1
_geom_torsion_atom_site_label_2
_geom_torsion_atom_site_label_3
_geom_torsion_atom_site_label_4
_geom_torsion
C10 C1 C2 N3 21.3(3)
C6 C1 C2 N3 -110.7(2)
C7 C1 C2 N3 145.5(2)
C10 C1 C2 C3 -159.29(18)
C6 C1 C2 C3 68.70(19)
C7 C1 C2 C3 -35.1(2)
N3 C2 C3 C4 -178.6(2)
C1 C2 C3 C4 2.0(2)
C2 C3 C4 C7 33.7(2)
C2 C3 C4 C5 -72.7(2)
C3 C4 C5 C6 69.0(2)
C7 C4 C5 C6 -38.2(2)
C10 C1 C6 C5 156.69(19)
C2 C1 C6 C5 -70.1(2)
C7 C1 C6 C5 32.1(2)
C4 C5 C6 C1 2.8(2)
C3 C4 C7 C8 62.7(2)
C5 C4 C7 C8 172.35(18)
C3 C4 C7 C9 -170.12(19)
C5 C4 C7 C9 -60.4(2)
C3 C4 C7 C1 -53.33(19)
C5 C4 C7 C1 56.38(19)
C10 C1 C7 C8 62.4(3)
C2 C1 C7 C8 -64.9(2)
C6 C1 C7 C8 -171.4(2)
C10 C1 C7 C4 179.87(19)
C2 C1 C7 C4 52.58(19)
C6 C1 C7 C4 -54.0(2)
C10 C1 C7 C9 -57.7(2)
C2 C1 C7 C9 174.99(18)
C6 C1 C7 C9 68.4(2)
C2 C1 C10 S1 -71.3(2)
C6 C1 C10 S1 54.9(3)
C7 C1 C10 S1 172.40(15)
N1 C11 C12 N2 -11.7(3)
S4 C13 C14 C15 -67.8(3)
S4 C13 C14 C19 63.2(2)
S4 C13 C14 C20 175.55(15)
C13 C14 C15 N4 21.4(3)
C19 C14 C15 N4 -112.9(2)
C20 C14 C15 N4 143.8(2)
C13 C14 C15 C16 -160.42(19)
C19 C14 C15 C16 65.3(2)
C20 C14 C15 C16 -38.1(2)
N4 C15 C16 C17 -176.7(2)
C14 C15 C16 C17 5.3(2)
C15 C16 C17 C20 31.0(2)
C15 C16 C17 C18 -77.2(2)
C16 C17 C18 C19 73.5(2)
C20 C17 C18 C19 -38.0(2)
C17 C18 C19 C14 0.5(2)
C15 C14 C19 C18 -67.6(2)
C13 C14 C19 C18 155.38(18)
C20 C14 C19 C18 36.1(2)
C16 C17 C20 C21 -172.41(19)
C18 C17 C20 C21 -60.8(2)
C16 C17 C20 C22 60.6(2)
C18 C17 C20 C22 172.19(18)
C16 C17 C20 C14 -52.5(2)
C18 C17 C20 C14 59.12(19)
C15 C14 C20 C21 174.53(19)
C13 C14 C20 C21 -57.1(3)
C19 C14 C20 C21 64.9(2)
C15 C14 C20 C17 52.52(19)
C13 C14 C20 C17 -179.06(19)
C19 C14 C20 C17 -57.13(19)
C15 C14 C20 C22 -61.1(2)
C13 C14 C20 C22 67.4(2)
C19 C14 C20 C22 -170.71(18)
N4 C23 C24 N3 -66.6(2)
C34 C25 C26 N7 19.8(3)
C31 C25 C26 N7 142.0(2)
C30 C25 C26 N7 -112.1(2)
C34 C25 C26 C27 -158.28(18)
C31 C25 C26 C27 -36.1(2)
C30 C25 C26 C27 69.8(2)
N7 C26 C27 C28 -177.8(2)
C25 C26 C27 C28 0.1(2)
C26 C27 C28 C29 -70.9(2)
C26 C27 C28 C31 36.0(2)
C27 C28 C29 C30 70.1(2)
C31 C28 C29 C30 -36.5(2)
C28 C29 C30 C25 1.3(2)
C34 C25 C30 C29 156.04(19)
C26 C25 C30 C29 -70.8(2)
C31 C25 C30 C29 34.3(2)
C34 C25 C31 C32 66.0(2)
C26 C25 C31 C32 -60.4(2)
C30 C25 C31 C32 -169.59(18)
C34 C25 C31 C33 -62.4(2)
C26 C25 C31 C33 171.22(18)
C30 C25 C31 C33 62.0(2)
C34 C25 C31 C28 -178.11(18)
C26 C25 C31 C28 55.49(18)
C30 C25 C31 C28 -53.74(19)
C27 C28 C31 C32 60.4(2)
C29 C28 C31 C32 171.41(19)
C27 C28 C31 C33 -172.98(19)
C29 C28 C31 C33 -61.9(2)
C27 C28 C31 C25 -56.1(2)
C29 C28 C31 C25 55.0(2)
C26 C25 C34 S3 -66.8(2)
C31 C25 C34 S3 176.90(16)
C30 C25 C34 S3 60.6(2)
N5 C35 C36 N6 -35.1(3)
S2 C37 C38 C39 -71.4(2)
S2 C37 C38 C44 55.9(2)
S2 C37 C38 C42 172.99(15)
C37 C38 C39 N8 22.2(3)
C44 C38 C39 N8 -110.0(2)
C42 C38 C39 N8 142.8(2)
C37 C38 C39 C40 -157.83(18)
C44 C38 C39 C40 70.0(2)
C42 C38 C39 C40 -37.2(2)
N8 C39 C40 C41 -178.9(2)
C38 C39 C40 C41 1.1(2)
C39 C40 C41 C43 -71.3(2)
C39 C40 C41 C42 35.0(2)
C39 C38 C42 C47 -58.8(2)
C37 C38 C42 C47 65.4(2)
C44 C38 C42 C47 -169.16(19)
C39 C38 C42 C48 173.06(18)
C37 C38 C42 C48 -62.7(2)
C44 C38 C42 C48 62.7(2)
C39 C38 C42 C41 55.75(19)
C37 C38 C42 C41 180.00(16)
C44 C38 C42 C41 -54.59(18)
C43 C41 C42 C47 173.07(19)
C40 C41 C42 C47 62.5(2)
C43 C41 C42 C48 -61.4(2)
C40 C41 C42 C48 -171.94(18)
C43 C41 C42 C38 56.5(2)
C40 C41 C42 C38 -54.03(18)
C40 C41 C43 C44 66.9(2)
C42 C41 C43 C44 -38.4(2)
C39 C38 C44 C43 -72.5(2)
C37 C38 C44 C43 155.59(18)
C42 C38 C44 C43 34.1(2)
C41 C43 C44 C38 2.8(2)
N8 C45 C46 N7 -63.4(2)
C12 C11 N1 S1 -168.92(18)
C11 C12 N2 S4 -93.9(2)
C3 C2 N3 C24 -3.5(3)
C1 C2 N3 C24 175.8(2)
C23 C24 N3 C2 -110.0(2)
C14 C15 N4 C23 179.60(19)
C16 C15 N4 C23 1.9(3)
C24 C23 N4 C15 166.40(19)
C36 C35 N5 S3 -79.7(3)
C35 C36 N6 S2 -155.60(17)
C27 C26 N7 C46 -3.7(3)
C25 C26 N7 C46 178.68(18)
C45 C46 N7 C26 169.00(19)
C40 C39 N8 C45 -4.1(4)
C38 C39 N8 C45 175.9(2)
C46 C45 N8 C39 -114.4(2)
C11 N1 S1 O1 -165.01(17)
C11 N1 S1 O2 -33.54(19)
C11 N1 S1 C10 78.76(18)
C1 C10 S1 O1 -34.1(2)
C1 C10 S1 O2 -164.70(17)
C1 C10 S1 N1 81.49(19)
C36 N6 S2 O7 -163.29(18)
C36 N6 S2 O8 -33.6(2)
C36 N6 S2 C37 78.85(19)
C38 C37 S2 O7 -31.27(19)
C38 C37 S2 O8 -161.76(16)
C38 C37 S2 N6 85.32(17)
C35 N5 S3 O5 -144.2(2)
C35 N5 S3 O6 -14.9(2)
C35 N5 S3 C34 100.3(2)
C25 C34 S3 O5 -31.9(2)
C25 C34 S3 O6 -163.15(16)
C25 C34 S3 N5 82.88(19)
C12 N2 S4 O3 -146.98(17)
C12 N2 S4 O4 -16.1(2)
C12 N2 S4 C13 96.85(19)
C14 C13 S4 O3 -32.0(2)
C14 C13 S4 O4 -162.75(17)
C14 C13 S4 N2 83.99(19)
